data_7026698
loop_
_publ_author_name
'Allen, John J.'
'Hamilton, Christopher E.'
'Barron, Andrew R.'

_publ_section_title
;
 Synthesis and characterization of aryl substituted bis(2-pyridyl)amines
 and their copper olefin complexes: investigation of remote steric control
 over olefin binding.
;
_journal_issue 47
_journal_name_full 'Dalton transactions (Cambridge, England : 2003)'
_journal_page_first 11451
_journal_page_last 11468
_journal_paper_doi 10.1039/c0dt00608d
_journal_volume 39
_journal_year 2010
_chemical_formula_moiety 'C20 H21 N3'
_chemical_formula_sum 'C20 H21 N3'
_chemical_formula_weight 303.40
_chemical_name_common (diethylphenyl)(dipyridyl)amine
_chemical_name_systematic N-(2,6-diethylphenyl)-N,N-(2,2'-dipyridyl)amine
_space_group_IT_number 4
_symmetry_cell_setting monoclinic
_symmetry_Int_Tables_number 4
_symmetry_space_group_name_Hall 'P 2yb'
_symmetry_space_group_name_H-M 'P 1 21 1'
_atom_sites_solution_hydrogens geom
_atom_sites_solution_primary direct
_atom_sites_solution_secondary difmap
_audit_creation_method SHELXL-97
_cell_angle_alpha 90.00
_cell_angle_beta 92.17(3)
_cell_angle_gamma 90.00
_cell_formula_units_Z 4
_cell_length_a 8.5458(17)
_cell_length_b 17.299(4)
_cell_length_c 11.402(2)
_cell_measurement_reflns_used 2282
_cell_measurement_temperature 298(2)
_cell_measurement_theta_max 20.12
_cell_measurement_theta_min 2.35
_cell_volume 1684.4(6)
_computing_cell_refinement 'SMART v5.630 (Bruker-AXS 2003)'
_computing_data_collection 'SMART v5.630 (Bruker-AXS 2003)'
_computing_data_reduction 'Bruker SAINT+ v6.45 (Bruker-AXS 2003)'
_computing_molecular_graphics 'SHELXTL v5.1'
_computing_publication_material 'SHELXTL v5.1'
_computing_structure_refinement 'SHELXTL v5.1'
_computing_structure_solution 'SHELXTL v5.1 (Bruker-AXS, 1998)'
_diffrn_ambient_pressure 101.33
_diffrn_ambient_temperature 298(2)
_diffrn_measured_fraction_theta_full 0.970
_diffrn_measured_fraction_theta_max 0.970
_diffrn_measurement_device_type 'Bruker CCD area detector'
_diffrn_measurement_method '\w scans'
_diffrn_radiation_monochromator graphite
_diffrn_radiation_probe x-ray
_diffrn_radiation_type MoK\a
_diffrn_radiation_wavelength 0.71073
_diffrn_reflns_av_R_equivalents 0.0623
_diffrn_reflns_av_sigmaI/netI 0.1176
_diffrn_reflns_limit_h_max 11
_diffrn_reflns_limit_h_min -10
_diffrn_reflns_limit_k_max 23
_diffrn_reflns_limit_k_min -22
_diffrn_reflns_limit_l_max 14
_diffrn_reflns_limit_l_min -15
_diffrn_reflns_number 20449
_diffrn_reflns_theta_full 28.31
_diffrn_reflns_theta_max 28.31
_diffrn_reflns_theta_min 1.79
_diffrn_source 'fine-focus sealed tube'
_diffrn_source_type 'Bruker SMART CCD'
_exptl_absorpt_coefficient_mu 0.072
_exptl_absorpt_correction_T_max 0.9740
_exptl_absorpt_correction_T_min 0.9535
_exptl_absorpt_correction_type multi-scan
_exptl_absorpt_process_details 'SADABS (Bruker-AXS, 2003)'
_exptl_crystal_colour colorless
_exptl_crystal_density_diffrn 1.196
_exptl_crystal_density_method 'not measured'
_exptl_crystal_description prism
_exptl_crystal_F_000 648
_exptl_crystal_recrystallization_method 'sat. soln. in CHCl3 cooled to -12 deg. C for several days'
_exptl_crystal_size_max 0.67
_exptl_crystal_size_mid 0.59
_exptl_crystal_size_min 0.37
_refine_diff_density_max 0.248
_refine_diff_density_min -0.161
_refine_diff_density_rms 0.034
_refine_ls_abs_structure_details 'Flack H D (1983), Acta Cryst. A39, 876-881'
_refine_ls_abs_structure_Flack 0.00
_refine_ls_extinction_coef 0.019(2)
_refine_ls_extinction_expression Fc^*^=kFc[1+0.001xFc^2^\l^3^/sin(2\q)]^-1/4^
_refine_ls_extinction_method SHELXL
_refine_ls_goodness_of_fit_ref 0.936
_refine_ls_hydrogen_treatment constr
_refine_ls_matrix_type full
_refine_ls_number_parameters 420
_refine_ls_number_reflns 7962
_refine_ls_number_restraints 1
_refine_ls_restrained_S_all 0.936
_refine_ls_R_factor_all 0.1735
_refine_ls_R_factor_gt 0.0486
_refine_ls_shift/su_max 0.000
_refine_ls_shift/su_mean 0.000
_refine_ls_structure_factor_coef Fsqd
_refine_ls_weighting_details 'calc w=1/[\s^2^(Fo^2^)+(0.0651P)^2^+0.0000P] where P=(Fo^2^+2Fc^2^)/3'
_refine_ls_weighting_scheme calc
_refine_ls_wR_factor_gt 0.1098
_refine_ls_wR_factor_ref 0.1562
_reflns_number_gt 3288
_reflns_number_total 7962
_reflns_threshold_expression >2sigma(I)
_cod_data_source_file c0dt00608d.txt
_cod_data_source_block etphdpa
_cod_original_sg_symbol_H-M 'P 21'
_cod_database_code 7026698

loop_
_symmetry_equiv_pos_as_xyz
'x, y, z'
'-x, y+1/2, -z'

loop_
_atom_site_label
_atom_site_type_symbol
_atom_site_fract_x
_atom_site_fract_y
_atom_site_fract_z
_atom_site_U_iso_or_equiv
_atom_site_adp_type
_atom_site_occupancy
_atom_site_symmetry_multiplicity
_atom_site_calc_flag
_atom_site_refinement_flags
N1A N -0.6609(3) -0.06163(14) -0.4151(2) 0.0526(7) Uani 1 1 d .
N2A N -0.5724(3) -0.17656(15) -0.3355(2) 0.0645(8) Uani 1 1 d .
N3A N -0.4975(4) 0.04713(17) -0.4020(3) 0.0699(8) Uani 1 1 d .
C1A C -0.5883(3) -0.10070(18) -0.3198(3) 0.0510(8) Uani 1 1 d .
C2A C -0.5437(4) -0.0639(2) -0.2160(3) 0.0597(9) Uani 1 1 d .
H2AB H -0.5572 -0.0110 -0.2072 0.072 Uiso 1 1 calc R
C3A C -0.4792(4) -0.1077(2) -0.1270(3) 0.0716(10) Uani 1 1 d .
H3AB H -0.4461 -0.0843 -0.0570 0.086 Uiso 1 1 calc R
C4A C -0.4631(4) -0.1856(2) -0.1404(3) 0.0742(11) Uani 1 1 d .
H4AA H -0.4220 -0.2163 -0.0797 0.089 Uiso 1 1 calc R
C5A C -0.5098(5) -0.2175(2) -0.2467(3) 0.0751(10) Uani 1 1 d .
H5AA H -0.4968 -0.2704 -0.2570 0.090 Uiso 1 1 calc R
C6A C -0.6342(4) 0.01654(18) -0.4404(3) 0.0571(9) Uani 1 1 d .
C7A C -0.7440(4) 0.0583(2) -0.5058(3) 0.0682(9) Uani 1 1 d .
H7AA H -0.8379 0.0359 -0.5318 0.082 Uiso 1 1 calc R
C8A C -0.7101(6) 0.1341(2) -0.5313(4) 0.0919(13) Uani 1 1 d .
H8AA H -0.7819 0.1636 -0.5753 0.110 Uiso 1 1 calc R
C9A C -0.5711(7) 0.1666(3) -0.4923(4) 0.0951(14) Uani 1 1 d .
H9AA H -0.5461 0.2175 -0.5097 0.114 Uiso 1 1 calc R
C10A C -0.4722(5) 0.1214(2) -0.4276(4) 0.0833(12) Uani 1 1 d .
H10A H -0.3795 0.1437 -0.3985 0.100 Uiso 1 1 calc R
C11A C -0.7578(4) -0.10623(17) -0.4962(3) 0.0550(8) Uani 1 1 d .
C12A C -0.6963(5) -0.1277(2) -0.6017(3) 0.0679(10) Uani 1 1 d .
C13A C -0.7913(7) -0.1703(2) -0.6778(4) 0.0919(13) Uani 1 1 d .
H13A H -0.7542 -0.1848 -0.7502 0.110 Uiso 1 1 calc R
C14A C -0.9394(7) -0.1916(2) -0.6486(4) 0.0924(13) Uani 1 1 d .
H14A H -1.0007 -0.2211 -0.7007 0.111 Uiso 1 1 calc R
C15A C -0.9978(5) -0.1699(2) -0.5435(4) 0.0798(11) Uani 1 1 d .
H15A H -1.0984 -0.1849 -0.5248 0.096 Uiso 1 1 calc R
C16A C -0.9083(4) -0.12580(19) -0.4645(3) 0.0624(9) Uani 1 1 d .
C17A C -0.5318(6) -0.1074(3) -0.6303(4) 0.0966(13) Uani 1 1 d .
H17A H -0.5273 -0.0518 -0.6410 0.116 Uiso 1 1 calc R
H17D H -0.4651 -0.1197 -0.5622 0.116 Uiso 1 1 calc R
C18A C -0.9669(4) -0.1011(2) -0.3471(3) 0.0781(11) Uani 1 1 d .
H18A H -0.8961 -0.1218 -0.2864 0.094 Uiso 1 1 calc R
H18D H -0.9607 -0.0452 -0.3426 0.094 Uiso 1 1 calc R
C19A C -0.4618(7) -0.1437(3) -0.7336(5) 0.149(2) Uani 1 1 d .
H19A H -0.3545 -0.1278 -0.7377 0.223 Uiso 1 1 calc R
H19B H -0.5188 -0.1279 -0.8037 0.223 Uiso 1 1 calc R
H19C H -0.4666 -0.1989 -0.7263 0.223 Uiso 1 1 calc R
C20A C -1.1310(5) -0.1249(3) -0.3195(5) 0.1193(17) Uani 1 1 d .
H20A H -1.1560 -0.1056 -0.2436 0.179 Uiso 1 1 calc R
H20B H -1.1384 -0.1803 -0.3197 0.179 Uiso 1 1 calc R
H20C H -1.2034 -0.1041 -0.3777 0.179 Uiso 1 1 calc R
N1B N -0.9813(3) 0.02338(14) 0.0801(2) 0.0554(7) Uani 1 1 d .
N2B N -1.0563(3) 0.13685(14) 0.1675(2) 0.0638(8) Uani 1 1 d .
N3B N -1.1254(3) -0.09207(14) 0.0895(2) 0.0596(7) Uani 1 1 d .
C1B C -1.0458(4) 0.05991(17) 0.1766(3) 0.0518(8) Uani 1 1 d .
C2B C -1.0873(4) 0.02124(19) 0.2772(3) 0.0614(9) Uani 1 1 d .
H2BB H -1.0770 -0.0322 0.2829 0.074 Uiso 1 1 calc R
C3B C -1.1435(4) 0.0630(2) 0.3677(3) 0.0699(10) Uani 1 1 d .
H3BB H -1.1741 0.0378 0.4352 0.084 Uiso 1 1 calc R
C4B C -1.1554(4) 0.1419(2) 0.3601(3) 0.0764(11) Uani 1 1 d .
H4BA H -1.1925 0.1713 0.4216 0.092 Uiso 1 1 calc R
C5B C -1.1104(5) 0.1756(2) 0.2583(4) 0.0748(11) Uani 1 1 d .
H5BA H -1.1181 0.2290 0.2521 0.090 Uiso 1 1 calc R
C6B C -0.9944(4) -0.05694(17) 0.0585(3) 0.0493(7) Uani 1 1 d .
C7B C -0.8751(4) -0.09487(18) 0.0039(3) 0.0622(9) Uani 1 1 d .
H7BA H -0.7852 -0.0685 -0.0163 0.075 Uiso 1 1 calc R
C8B C -0.8918(4) -0.1721(2) -0.0198(3) 0.0688(10) Uani 1 1 d .
H8BA H -0.8134 -0.1990 -0.0568 0.083 Uiso 1 1 calc R
C9B C -1.0261(5) -0.20944(19) 0.0117(3) 0.0686(10) Uani 1 1 d .
H9BA H -1.0412 -0.2617 -0.0041 0.082 Uiso 1 1 calc R
C10B C -1.1352(4) -0.16758(19) 0.0664(3) 0.0634(9) Uani 1 1 d .
H10B H -1.2242 -0.1935 0.0897 0.076 Uiso 1 1 calc R
C11B C -0.8980(4) 0.06747(17) -0.0042(3) 0.0552(8) Uani 1 1 d .
C12B C -0.9678(4) 0.08138(17) -0.1151(3) 0.0598(9) Uani 1 1 d .
C13B C -0.8812(5) 0.1181(2) -0.1966(3) 0.0735(10) Uani 1 1 d .
H13B H -0.9247 0.1265 -0.2716 0.088 Uiso 1 1 calc R
C14B C -0.7306(5) 0.1432(2) -0.1700(4) 0.0777(11) Uani 1 1 d .
H14B H -0.6736 0.1684 -0.2264 0.093 Uiso 1 1 calc R
C15B C -0.6658(4) 0.1306(2) -0.0602(4) 0.0724(10) Uani 1 1 d .
H15B H -0.5648 0.1483 -0.0428 0.087 Uiso 1 1 calc R
C16B C -0.7455(4) 0.09258(18) 0.0258(3) 0.0621(9) Uani 1 1 d .
C17B C -1.1356(5) 0.0599(2) -0.1444(4) 0.0862(12) Uani 1 1 d .
H17B H -1.1426 0.0392 -0.2235 0.103 Uiso 1 1 calc R
H17C H -1.1668 0.0193 -0.0914 0.103 Uiso 1 1 calc R
C18B C -0.6726(4) 0.0772(3) 0.1461(4) 0.0883(12) Uani 1 1 d .
H18B H -0.7026 0.1188 0.1975 0.106 Uiso 1 1 calc R
H18C H -0.7179 0.0300 0.1757 0.106 Uiso 1 1 calc R
C19B C -1.2462(5) 0.1251(3) -0.1364(6) 0.136(2) Uani 1 1 d .
H19D H -1.3513 0.1068 -0.1504 0.204 Uiso 1 1 calc R
H19E H -1.2227 0.1634 -0.1941 0.204 Uiso 1 1 calc R
H19F H -1.2366 0.1477 -0.0595 0.204 Uiso 1 1 calc R
C20B C -0.4977(5) 0.0694(3) 0.1554(5) 0.1098(15) Uani 1 1 d .
H20D H -0.4651 0.0611 0.2359 0.165 Uiso 1 1 calc R
H20E H -0.4502 0.1158 0.1272 0.165 Uiso 1 1 calc R
H20F H -0.4658 0.0262 0.1090 0.165 Uiso 1 1 calc R

loop_
_atom_site_aniso_label
_atom_site_aniso_U_11
_atom_site_aniso_U_22
_atom_site_aniso_U_33
_atom_site_aniso_U_23
_atom_site_aniso_U_13
_atom_site_aniso_U_12
N1A 0.0602(17) 0.0427(15) 0.0544(16) 0.0004(13) -0.0037(13) -0.0024(12)
N2A 0.076(2) 0.0474(17) 0.0701(19) 0.0018(15) -0.0030(15) 0.0043(14)
N3A 0.079(2) 0.057(2) 0.074(2) -0.0020(15) 0.0116(16) -0.0125(16)
C1A 0.0459(18) 0.050(2) 0.057(2) 0.0048(17) 0.0009(16) -0.0015(15)
C2A 0.061(2) 0.058(2) 0.060(2) -0.0045(19) -0.0030(17) 0.0020(17)
C3A 0.068(2) 0.079(3) 0.067(2) 0.001(2) -0.0064(19) -0.011(2)
C4A 0.074(3) 0.074(3) 0.073(3) 0.014(2) -0.015(2) -0.001(2)
C5A 0.090(3) 0.058(2) 0.076(3) 0.009(2) -0.016(2) 0.004(2)
C6A 0.072(2) 0.046(2) 0.054(2) -0.0034(17) 0.0061(18) 0.0014(18)
C7A 0.084(3) 0.056(2) 0.064(2) 0.0051(18) -0.0009(19) 0.010(2)
C8A 0.140(4) 0.061(3) 0.075(3) 0.013(2) 0.006(3) 0.018(3)
C9A 0.155(5) 0.063(3) 0.069(3) 0.005(2) 0.028(3) -0.013(3)
C10A 0.104(3) 0.070(3) 0.077(3) -0.006(2) 0.023(2) -0.028(2)
C11A 0.067(2) 0.0441(18) 0.053(2) 0.0031(15) -0.0037(17) 0.0012(16)
C12A 0.092(3) 0.055(2) 0.057(2) -0.0048(18) 0.004(2) 0.0035(19)
C13A 0.137(4) 0.075(3) 0.064(3) -0.009(2) -0.001(3) 0.009(3)
C14A 0.124(4) 0.072(3) 0.078(3) -0.007(2) -0.034(3) -0.009(3)
C15A 0.077(3) 0.071(2) 0.090(3) 0.007(2) -0.016(2) -0.011(2)
C16A 0.068(2) 0.0479(19) 0.070(2) 0.0044(17) -0.0098(19) -0.0041(17)
C17A 0.119(4) 0.087(3) 0.087(3) -0.014(2) 0.038(3) -0.002(3)
C18A 0.068(2) 0.080(3) 0.087(3) -0.002(2) 0.012(2) -0.011(2)
C19A 0.186(6) 0.126(5) 0.141(5) -0.022(4) 0.090(4) 0.005(4)
C20A 0.081(3) 0.121(4) 0.159(5) -0.020(3) 0.035(3) -0.020(3)
N1B 0.0598(18) 0.0431(16) 0.0642(18) -0.0039(13) 0.0152(14) -0.0022(12)
N2B 0.078(2) 0.0460(18) 0.068(2) -0.0057(14) 0.0116(15) -0.0005(14)
N3B 0.0602(18) 0.0471(17) 0.0716(19) -0.0015(13) 0.0049(14) -0.0075(14)
C1B 0.0499(19) 0.045(2) 0.061(2) -0.0012(17) 0.0067(16) -0.0028(15)
C2B 0.072(2) 0.054(2) 0.059(2) 0.0027(18) 0.0079(18) 0.0004(17)
C3B 0.076(2) 0.075(3) 0.058(2) 0.002(2) 0.0121(19) -0.002(2)
C4B 0.083(3) 0.077(3) 0.071(3) -0.018(2) 0.016(2) 0.003(2)
C5B 0.088(3) 0.056(2) 0.081(3) -0.009(2) 0.017(2) 0.0040(19)
C6B 0.055(2) 0.0396(18) 0.0536(19) -0.0002(15) 0.0061(15) -0.0013(16)
C7B 0.062(2) 0.049(2) 0.077(2) -0.0033(17) 0.0164(18) 0.0005(17)
C8B 0.081(3) 0.056(2) 0.070(2) -0.0044(19) 0.014(2) 0.011(2)
C9B 0.099(3) 0.0398(19) 0.067(2) -0.0065(18) 0.005(2) -0.002(2)
C10B 0.073(2) 0.055(2) 0.063(2) -0.0023(19) 0.0030(19) -0.0135(19)
C11B 0.059(2) 0.0398(17) 0.068(2) -0.0007(16) 0.0178(18) -0.0042(15)
C12B 0.070(2) 0.046(2) 0.064(2) 0.0044(17) 0.0111(19) 0.0011(17)
C13B 0.093(3) 0.061(2) 0.067(2) 0.0049(19) 0.014(2) 0.010(2)
C14B 0.102(3) 0.059(2) 0.075(3) 0.006(2) 0.038(3) 0.007(2)
C15B 0.069(2) 0.058(2) 0.092(3) -0.007(2) 0.029(2) -0.0082(18)
C16B 0.063(2) 0.053(2) 0.071(2) -0.0078(18) 0.014(2) -0.0035(17)
C17B 0.085(3) 0.081(3) 0.093(3) 0.013(2) -0.010(2) -0.014(2)
C18B 0.067(3) 0.102(3) 0.096(3) -0.005(3) -0.003(2) -0.020(2)
C19B 0.076(3) 0.144(5) 0.186(6) -0.018(4) -0.021(3) 0.009(3)
C20B 0.082(3) 0.116(4) 0.131(4) -0.007(3) -0.013(3) 0.001(3)

loop_
_atom_type_symbol
_atom_type_description
_atom_type_scat_dispersion_real
_atom_type_scat_dispersion_imag
_atom_type_scat_source
C C 0.0033 0.0016 'International Tables Vol C Tables 4.2.6.8 and 6.1.1.4'
H H 0.0000 0.0000 'International Tables Vol C Tables 4.2.6.8 and 6.1.1.4'
N N 0.0061 0.0033 'International Tables Vol C Tables 4.2.6.8 and 6.1.1.4'

loop_
_geom_angle_atom_site_label_1
_geom_angle_atom_site_label_2
_geom_angle_atom_site_label_3
_geom_angle
C6A N1A C1A 123.5(3)
C6A N1A C11A 118.6(2)
C1A N1A C11A 117.7(2)
C5A N2A C1A 117.5(3)
C10A N3A C6A 117.0(3)
N2A C1A C2A 122.8(3)
N2A C1A N1A 114.5(3)
C2A C1A N1A 122.7(3)
C3A C2A C1A 118.1(3)
C3A C2A H2AB 120.9
C1A C2A H2AB 120.9
C4A C3A C2A 120.3(4)
C4A C3A H3AB 119.9
C2A C3A H3AB 119.9
C3A C4A C5A 117.8(3)
C3A C4A H4AA 121.1
C5A C4A H4AA 121.1
N2A C5A C4A 123.5(3)
N2A C5A H5AA 118.3
C4A C5A H5AA 118.3
N3A C6A C7A 122.4(3)
N3A C6A N1A 117.4(3)
C7A C6A N1A 120.2(3)
C8A C7A C6A 117.9(4)
C8A C7A H7AA 121.0
C6A C7A H7AA 121.0
C9A C8A C7A 120.5(4)
C9A C8A H8AA 119.8
C7A C8A H8AA 119.8
C10A C9A C8A 117.2(4)
C10A C9A H9AA 121.4
C8A C9A H9AA 121.4
N3A C10A C9A 124.9(4)
N3A C10A H10A 117.5
C9A C10A H10A 117.5
C12A C11A C16A 123.2(3)
C12A C11A N1A 118.3(3)
C16A C11A N1A 118.5(3)
C13A C12A C11A 117.2(4)
C13A C12A C17A 121.5(4)
C11A C12A C17A 121.2(3)
C14A C13A C12A 121.1(4)
C14A C13A H13A 119.4
C12A C13A H13A 119.4
C15A C14A C13A 120.7(4)
C15A C14A H14A 119.7
C13A C14A H14A 119.7
C14A C15A C16A 120.6(4)
C14A C15A H15A 119.7
C16A C15A H15A 119.7
C15A C16A C11A 117.2(3)
C15A C16A C18A 122.6(4)
C11A C16A C18A 120.2(3)
C19A C17A C12A 119.0(4)
C19A C17A H17A 107.6
C12A C17A H17A 107.6
C19A C17A H17D 107.6
C12A C17A H17D 107.6
H17A C17A H17D 107.0
C20A C18A C16A 116.8(4)
C20A C18A H18A 108.1
C16A C18A H18A 108.1
C20A C18A H18D 108.1
C16A C18A H18D 108.1
H18A C18A H18D 107.3
C17A C19A H19A 109.5
C17A C19A H19B 109.5
H19A C19A H19B 109.5
C17A C19A H19C 109.5
H19A C19A H19C 109.5
H19B C19A H19C 109.5
C18A C20A H20A 109.5
C18A C20A H20B 109.5
H20A C20A H20B 109.5
C18A C20A H20C 109.5
H20A C20A H20C 109.5
H20B C20A H20C 109.5
C1B N1B C6B 123.4(2)
C1B N1B C11B 120.4(2)
C6B N1B C11B 116.2(2)
C5B N2B C1B 117.7(3)
C6B N3B C10B 116.1(3)
N2B C1B C2B 121.8(3)
N2B C1B N1B 114.5(3)
C2B C1B N1B 123.6(3)
C3B C2B C1B 118.7(3)
C3B C2B H2BB 120.7
C1B C2B H2BB 120.7
C2B C3B C4B 120.5(3)
C2B C3B H3BB 119.7
C4B C3B H3BB 119.7
C5B C4B C3B 117.0(3)
C5B C4B H4BA 121.5
C3B C4B H4BA 121.5
N2B C5B C4B 124.3(3)
N2B C5B H5BA 117.8
C4B C5B H5BA 117.8
N3B C6B C7B 123.0(3)
N3B C6B N1B 117.6(3)
C7B C6B N1B 119.4(3)
C8B C7B C6B 118.7(3)
C8B C7B H7BA 120.7
C6B C7B H7BA 120.7
C7B C8B C9B 119.2(3)
C7B C8B H8BA 120.4
C9B C8B H8BA 120.4
C10B C9B C8B 117.8(3)
C10B C9B H9BA 121.1
C8B C9B H9BA 121.1
N3B C10B C9B 125.2(3)
N3B C10B H10B 117.4
C9B C10B H10B 117.4
C12B C11B C16B 121.8(3)
C12B C11B N1B 119.4(3)
C16B C11B N1B 118.7(3)
C13B C12B C11B 118.1(3)
C13B C12B C17B 119.9(4)
C11B C12B C17B 121.9(3)
C12B C13B C14B 121.4(4)
C12B C13B H13B 119.3
C14B C13B H13B 119.3
C15B C14B C13B 119.6(4)
C15B C14B H14B 120.2
C13B C14B H14B 120.2
C14B C15B C16B 122.1(4)
C14B C15B H15B 118.9
C16B C15B H15B 118.9
C15B C16B C11B 116.9(3)
C15B C16B C18B 122.1(3)
C11B C16B C18B 120.9(3)
C19B C17B C12B 113.8(4)
C19B C17B H17B 108.8
C12B C17B H17B 108.8
C19B C17B H17C 108.8
C12B C17B H17C 108.8
H17B C17B H17C 107.7
C20B C18B C16B 117.1(4)
C20B C18B H18B 108.0
C16B C18B H18B 108.0
C20B C18B H18C 108.0
C16B C18B H18C 108.0
H18B C18B H18C 107.3
C17B C19B H19D 109.5
C17B C19B H19E 109.5
H19D C19B H19E 109.5
C17B C19B H19F 109.5
H19D C19B H19F 109.5
H19E C19B H19F 109.5
C18B C20B H20D 109.5
C18B C20B H20E 109.5
H20D C20B H20E 109.5
C18B C20B H20F 109.5
H20D C20B H20F 109.5
H20E C20B H20F 109.5

loop_
_geom_bond_atom_site_label_1
_geom_bond_atom_site_label_2
_geom_bond_distance
N1A C6A 1.403(4)
N1A C1A 1.404(4)
N1A C11A 1.442(4)
N2A C5A 1.331(4)
N2A C1A 1.332(4)
N3A C10A 1.338(5)
N3A C6A 1.340(4)
C1A C2A 1.384(4)
C2A C3A 1.365(5)
C2A H2AB 0.9300
C3A C4A 1.364(5)
C3A H3AB 0.9300
C4A C5A 1.377(5)
C4A H4AA 0.9300
C5A H5AA 0.9300
C6A C7A 1.380(5)
C7A C8A 1.377(6)
C7A H7AA 0.9300
C8A C9A 1.373(6)
C8A H8AA 0.9300
C9A C10A 1.349(6)
C9A H9AA 0.9300
C10A H10A 0.9300
C11A C12A 1.381(4)
C11A C16A 1.392(5)
C12A C13A 1.379(6)
C12A C17A 1.497(6)
C13A C14A 1.372(6)
C13A H13A 0.9300
C14A C15A 1.367(6)
C14A H14A 0.9300
C15A C16A 1.388(5)
C15A H15A 0.9300
C16A C18A 1.508(5)
C17A C19A 1.480(6)
C17A H17A 0.9700
C17A H17D 0.9700
C18A C20A 1.507(5)
C18A H18A 0.9700
C18A H18D 0.9700
C19A H19A 0.9600
C19A H19B 0.9600
C19A H19C 0.9600
C20A H20A 0.9600
C20A H20B 0.9600
C20A H20C 0.9600
N1B C1B 1.400(4)
N1B C6B 1.415(4)
N1B C11B 1.438(4)
N2B C5B 1.331(4)
N2B C1B 1.338(4)
N3B C6B 1.334(4)
N3B C10B 1.335(4)
C1B C2B 1.386(4)
C2B C3B 1.362(5)
C2B H2BB 0.9300
C3B C4B 1.371(5)
C3B H3BB 0.9300
C4B C5B 1.367(5)
C4B H4BA 0.9300
C5B H5BA 0.9300
C6B C7B 1.381(4)
C7B C8B 1.370(4)
C7B H7BA 0.9300
C8B C9B 1.377(5)
C8B H8BA 0.9300
C9B C10B 1.351(5)
C9B H9BA 0.9300
C10B H10B 0.9300
C11B C12B 1.398(4)
C11B C16B 1.404(5)
C12B C13B 1.367(5)
C12B C17B 1.507(5)
C13B C14B 1.380(5)
C13B H13B 0.9300
C14B C15B 1.367(5)
C14B H14B 0.9300
C15B C16B 1.381(5)
C15B H15B 0.9300
C16B C18B 1.509(5)
C17B C19B 1.477(6)
C17B H17B 0.9700
C17B H17C 0.9700
C18B C20B 1.501(6)
C18B H18B 0.9700
C18B H18C 0.9700
C19B H19D 0.9600
C19B H19E 0.9600
C19B H19F 0.9600
C20B H20D 0.9600
C20B H20E 0.9600
C20B H20F 0.9600

loop_
_geom_torsion_atom_site_label_1
_geom_torsion_atom_site_label_2
_geom_torsion_atom_site_label_3
_geom_torsion_atom_site_label_4
_geom_torsion
C5A N2A C1A C2A -0.4(5)
C5A N2A C1A N1A -177.6(3)
C6A N1A C1A N2A -152.8(3)
C11A N1A C1A N2A 22.0(4)
C6A N1A C1A C2A 30.1(5)
C11A N1A C1A C2A -155.2(3)
N2A C1A C2A C3A 0.7(5)
N1A C1A C2A C3A 177.6(3)
C1A C2A C3A C4A -1.4(5)
C2A C3A C4A C5A 1.8(6)
C1A N2A C5A C4A 0.8(6)
C3A C4A C5A N2A -1.5(6)
C10A N3A C6A C7A 1.5(5)
C10A N3A C6A N1A 179.3(3)
C1A N1A C6A N3A 25.1(4)
C11A N1A C6A N3A -149.6(3)
C1A N1A C6A C7A -157.1(3)
C11A N1A C6A C7A 28.2(4)
N3A C6A C7A C8A -0.3(5)
N1A C6A C7A C8A -178.0(3)
C6A C7A C8A C9A -0.1(6)
C7A C8A C9A C10A -0.9(6)
C6A N3A C10A C9A -2.5(6)
C8A C9A C10A N3A 2.2(7)
C6A N1A C11A C12A 73.7(4)
C1A N1A C11A C12A -101.3(3)
C6A N1A C11A C16A -106.5(3)
C1A N1A C11A C16A 78.5(4)
C16A C11A C12A C13A 0.3(5)
N1A C11A C12A C13A -180.0(3)
C16A C11A C12A C17A -178.1(3)
N1A C11A C12A C17A 1.7(5)
C11A C12A C13A C14A -1.3(6)
C17A C12A C13A C14A 177.0(4)
C12A C13A C14A C15A 1.1(6)
C13A C14A C15A C16A 0.1(6)
C14A C15A C16A C11A -1.1(5)
C14A C15A C16A C18A -179.4(3)
C12A C11A C16A C15A 0.9(5)
N1A C11A C16A C15A -178.9(3)
C12A C11A C16A C18A 179.2(3)
N1A C11A C16A C18A -0.5(4)
C13A C12A C17A C19A -9.5(6)
C11A C12A C17A C19A 168.8(4)
C15A C16A C18A C20A -1.6(5)
C11A C16A C18A C20A -179.8(4)
C5B N2B C1B C2B -0.9(5)
C5B N2B C1B N1B -177.2(3)
C6B N1B C1B N2B -164.0(3)
C11B N1B C1B N2B 15.3(4)
C6B N1B C1B C2B 19.8(5)
C11B N1B C1B C2B -160.9(3)
N2B C1B C2B C3B 1.5(5)
N1B C1B C2B C3B 177.5(3)
C1B C2B C3B C4B -1.4(5)
C2B C3B C4B C5B 0.7(6)
C1B N2B C5B C4B 0.2(6)
C3B C4B C5B N2B -0.1(6)
C10B N3B C6B C7B 0.9(5)
C10B N3B C6B N1B 179.1(3)
C1B N1B C6B N3B 33.5(4)
C11B N1B C6B N3B -145.8(3)
C1B N1B C6B C7B -148.2(3)
C11B N1B C6B C7B 32.5(4)
N3B C6B C7B C8B 0.2(5)
N1B C6B C7B C8B -177.9(3)
C6B C7B C8B C9B -0.3(5)
C7B C8B C9B C10B -0.7(5)
C6B N3B C10B C9B -2.0(5)
C8B C9B C10B N3B 2.0(5)
C1B N1B C11B C12B -106.8(3)
C6B N1B C11B C12B 72.5(4)
C1B N1B C11B C16B 75.9(4)
C6B N1B C11B C16B -104.8(3)
C16B C11B C12B C13B 2.3(5)
N1B C11B C12B C13B -174.9(3)
C16B C11B C12B C17B -175.2(3)
N1B C11B C12B C17B 7.5(5)
C11B C12B C13B C14B -1.9(5)
C17B C12B C13B C14B 175.7(3)
C12B C13B C14B C15B 0.4(5)
C13B C14B C15B C16B 0.8(5)
C14B C15B C16B C11B -0.5(5)
C14B C15B C16B C18B 178.6(3)
C12B C11B C16B C15B -1.1(5)
N1B C11B C16B C15B 176.1(3)
C12B C11B C16B C18B 179.8(3)
N1B C11B C16B C18B -2.9(5)
C13B C12B C17B C19B -79.0(5)
C11B C12B C17B C19B 98.5(4)
C15B C16B C18B C20B -27.9(6)
C11B C16B C18B C20B 151.1(4)
